data_4071458
loop_
_publ_author_name
'Onishi, Yoshifumi'
'Katao, Shohei'
'Fujiki, Michiya'
'Nomura, Kotohiro'

_publ_section_title
;
 Synthesis and Structural Analysis of (Arylimido)vanadium(V) Complexes
 Containing Phenoxyimine Ligands: New, Efficient Catalyst Precursors for
 Ethylene Polymerization
;
_journal_issue 11
_journal_name_full Organometallics
_journal_page_first 2590
_journal_paper_doi 10.1021/om800177g
_journal_volume 27
_journal_year 2008
_chemical_formula_moiety 'C38 H54 N3 O V '
_chemical_formula_sum 'C38 H54 N3 O V'
_chemical_formula_weight 619.81
_space_group_IT_number 15
_symmetry_cell_setting monoclinic
_symmetry_Int_Tables_number 15
_symmetry_space_group_name_Hall '-C 2yc'
_symmetry_space_group_name_H-M 'C 1 2/c 1'
_cell_angle_alpha 90.0000
_cell_angle_beta 94.3971(12)
_cell_angle_gamma 90.0000
_cell_formula_units_Z 8
_cell_length_a 37.8086(15)
_cell_length_b 9.6536(4)
_cell_length_c 20.2844(7)
_cell_measurement_reflns_used 18715
_cell_measurement_temperature 243.1
_cell_measurement_theta_max 27.4
_cell_measurement_theta_min 3.0
_cell_volume 7381.8(5)
_computing_cell_refinement PROCESS-AUTO
_computing_data_collection PROCESS-AUTO
_computing_data_reduction CrystalStructure
_computing_publication_material 'CrystalStructure 3.8'
_computing_structure_refinement CRYSTALS
_computing_structure_solution SIR92
_diffrn_detector_area_resol_mean 10.00
_diffrn_measured_fraction_theta_full 0.998
_diffrn_measured_fraction_theta_max 0.998
_diffrn_measurement_device_type 'Rigaku RAXIS-RAPID'
_diffrn_measurement_method \w
_diffrn_radiation_type 'Mo K\a'
_diffrn_radiation_wavelength 0.71075
_diffrn_reflns_av_R_equivalents 0.060
_diffrn_reflns_limit_h_max 44
_diffrn_reflns_limit_h_min -48
_diffrn_reflns_limit_k_max 12
_diffrn_reflns_limit_k_min -12
_diffrn_reflns_limit_l_max 26
_diffrn_reflns_limit_l_min -26
_diffrn_reflns_number 34784
_diffrn_reflns_theta_full 27.44
_diffrn_reflns_theta_max 27.44
_exptl_absorpt_coefficient_mu 0.299
_exptl_absorpt_correction_T_max 0.928
_exptl_absorpt_correction_T_min 0.582
_exptl_absorpt_correction_type multi-scan
_exptl_absorpt_process_details
;
    Higashi, T. (1995). Program for Absorption Correction.
    Rigaku Corporation, Tokyo, Japan.
;
_exptl_crystal_colour red
_exptl_crystal_density_diffrn 1.115
_exptl_crystal_density_method 'not measured'
_exptl_crystal_description block
_exptl_crystal_F_000 2672.00
_exptl_crystal_size_max 0.30
_exptl_crystal_size_mid 0.30
_exptl_crystal_size_min 0.25
_refine_diff_density_max 0.75
_refine_diff_density_min -0.35
_refine_ls_extinction_method none
_refine_ls_goodness_of_fit_ref 1.000
_refine_ls_hydrogen_treatment refall
_refine_ls_number_parameters 442
_refine_ls_number_reflns 4150
_refine_ls_R_factor_gt 0.0542
_refine_ls_shift/su_max 0.0000
_refine_ls_structure_factor_coef Fsqd
_refine_ls_weighting_details 'w = 1/[0.0035Fo^2^ + 1.0000\s(Fo^2^)]/(4Fo^2^)'
_refine_ls_weighting_scheme calc
_refine_ls_wR_factor_ref 0.1536
_reflns_number_gt 4107
_reflns_number_total 8411
_reflns_threshold_expression F^2^>2.0\s(F^2^)
_cod_data_source_file om800177g-file005.cif
_cod_data_source_block '_Onishi_fimethyl0108'
_cod_original_formula_sum 'C38 H54 N3 O V '
_cod_database_code 4071458

loop_
_symmetry_equiv_pos_site_id
_symmetry_equiv_pos_as_xyz
1 +X,+Y,+Z
2 -X,+Y,1/2-Z
3 -X,-Y,-Z
4 +X,-Y,1/2+Z
5 1/2+X,1/2+Y,+Z
6 1/2-X,1/2+Y,1/2-Z
7 1/2-X,1/2-Y,-Z
8 1/2+X,1/2-Y,1/2+Z

loop_
_atom_site_label
_atom_site_type_symbol
_atom_site_fract_x
_atom_site_fract_y
_atom_site_fract_z
_atom_site_U_iso_or_equiv
_atom_site_adp_type
_atom_site_occupancy
_atom_site_symmetry_multiplicity
_atom_site_calc_flag
_atom_site_refinement_flags
V(1) V 0.11430(2) 0.09810(7) 0.56883(3) 0.03500(17) Uani 1.00 1 d .
O(1) O 0.10263(6) 0.1832(2) 0.47925(11) 0.0421(7) Uani 1.00 1 d .
N(1) N 0.16400(7) 0.1914(2) 0.55719(12) 0.0307(7) Uani 1.00 1 d .
N(2) N 0.12647(7) 0.0092(3) 0.63841(13) 0.0406(8) Uani 1.00 1 d .
N(3) N 0.07964(8) 0.2026(3) 0.59958(14) 0.0440(9) Uani 1.00 1 d .
C(1) C 0.09228(12) -0.0775(4) 0.5203(2) 0.0621(14) Uani 1.00 1 d .
C(2) C 0.11061(9) 0.3060(4) 0.45769(17) 0.0403(10) Uani 1.00 1 d .
C(3) C 0.14206(9) 0.3757(3) 0.48202(16) 0.0368(10) Uani 1.00 1 d .
C(4) C 0.14978(11) 0.5089(4) 0.45826(19) 0.0511(12) Uani 1.00 1 d .
C(5) C 0.12768(12) 0.5733(4) 0.4119(2) 0.0594(14) Uani 1.00 1 d .
C(6) C 0.09738(12) 0.5019(5) 0.3865(2) 0.0620(14) Uani 1.00 1 d .
C(7) C 0.08851(10) 0.3708(4) 0.40671(17) 0.0490(12) Uani 1.00 1 d .
C(8) C 0.16807(9) 0.3061(3) 0.52370(16) 0.0346(9) Uani 1.00 1 d .
C(9) C 0.05666(12) 0.2935(5) 0.3766(2) 0.0762(16) Uani 1.00 1 d .
C(10) C 0.19715(8) 0.1275(3) 0.58226(16) 0.0310(9) Uani 1.00 1 d .
C(11) C 0.21590(9) 0.0498(3) 0.53785(17) 0.0365(9) Uani 1.00 1 d .
C(12) C 0.24760(10) -0.0105(4) 0.56113(19) 0.0464(11) Uani 1.00 1 d .
C(13) C 0.26075(11) 0.0073(4) 0.6270(2) 0.0539(12) Uani 1.00 1 d .
C(14) C 0.24165(10) 0.0825(4) 0.66956(18) 0.0463(11) Uani 1.00 1 d .
C(15) C 0.20965(9) 0.1438(3) 0.64884(16) 0.0360(9) Uani 1.00 1 d .
C(16) C 0.20212(10) 0.0260(4) 0.46595(17) 0.0407(10) Uani 1.00 1 d .
C(17) C 0.22710(13) 0.0885(5) 0.4188(2) 0.0714(15) Uani 1.00 1 d .
C(18) C 0.19649(16) -0.1270(5) 0.4508(2) 0.0819(18) Uani 1.00 1 d .
C(19) C 0.18956(10) 0.2319(4) 0.69555(16) 0.0431(10) Uani 1.00 1 d .
C(20) C 0.19922(13) 0.3852(4) 0.6899(2) 0.0608(14) Uani 1.00 1 d .
C(21) C 0.19518(12) 0.1868(5) 0.76769(18) 0.0639(14) Uani 1.00 1 d .
C(22) C 0.13526(10) -0.0689(4) 0.69481(17) 0.0416(11) Uani 1.00 1 d .
C(23) C 0.15807(11) -0.1835(4) 0.69173(19) 0.0479(11) Uani 1.00 1 d .
C(24) C 0.16713(13) -0.2556(4) 0.7497(2) 0.0619(14) Uani 1.00 1 d .
C(25) C 0.15454(14) -0.2199(5) 0.8084(2) 0.0682(16) Uani 1.00 1 d .
C(26) C 0.13167(12) -0.1085(5) 0.8120(2) 0.0629(14) Uani 1.00 1 d .
C(27) C 0.12179(11) -0.0303(4) 0.75584(19) 0.0531(12) Uani 1.00 1 d .
C(28) C 0.17239(12) -0.2259(4) 0.6277(2) 0.0628(14) Uani 1.00 1 d .
C(29) C 0.09748(13) 0.0912(5) 0.7595(2) 0.0762(17) Uani 1.00 1 d .
C(30) C 0.05421(10) 0.2798(4) 0.61313(17) 0.0490(12) Uani 1.00 1 d .
C(31) C 0.06223(11) 0.4305(4) 0.63517(19) 0.0529(12) Uani 1.00 1 d .
C(32) C 0.04867(19) 0.5293(5) 0.5801(3) 0.111(2) Uani 1.00 1 d .
C(33) C 0.10182(13) 0.4509(5) 0.6473(2) 0.0816(18) Uani 1.00 1 d .
C(34) C 0.04619(15) 0.4678(6) 0.6998(2) 0.096(2) Uani 1.00 1 d .
C(35) C 0.01642(11) 0.2180(5) 0.6011(2) 0.0636(14) Uani 1.00 1 d .
C(36) C -0.01422(17) 0.2947(9) 0.6222(5) 0.203(4) Uani 1.00 1 d .
C(37) C 0.00948(18) 0.2065(9) 0.5243(3) 0.147(3) Uani 1.00 1 d .
C(38) C 0.01637(17) 0.0700(7) 0.6230(4) 0.142(3) Uani 1.00 1 d .
H(1) H 0.0851 -0.1418 0.5522 0.074 Uiso 1.00 1 c R
H(2) H 0.0723 -0.0508 0.4919 0.074 Uiso 1.00 1 c R
H(3) H 0.1095 -0.1195 0.4950 0.074 Uiso 1.00 1 c R
H(4) H 0.1731 0.5593 0.4768 0.062 Uiso 1.00 1 c R
H(5) H 0.1332 0.6737 0.3956 0.071 Uiso 1.00 1 c R
H(6) H 0.0805 0.5508 0.3501 0.074 Uiso 1.00 1 c R
H(7) H 0.1936 0.3443 0.5248 0.042 Uiso 1.00 1 c R
H(8) H 0.0569 0.2015 0.3932 0.090 Uiso 1.00 1 c R
H(9) H 0.0356 0.3389 0.3878 0.090 Uiso 1.00 1 c R
H(10) H 0.0573 0.2915 0.3299 0.090 Uiso 1.00 1 c R
H(11) H 0.2645 -0.0717 0.5310 0.056 Uiso 1.00 1 c R
H(12) H 0.2854 -0.0429 0.6483 0.064 Uiso 1.00 1 c R
H(13) H 0.2517 0.0985 0.7194 0.055 Uiso 1.00 1 c R
H(14) H 0.1775 0.0761 0.4581 0.049 Uiso 1.00 1 c R
H(15) H 0.2167 0.0817 0.3747 0.086 Uiso 1.00 1 c R
H(16) H 0.2490 0.0396 0.4224 0.086 Uiso 1.00 1 c R
H(17) H 0.2312 0.1831 0.4297 0.086 Uiso 1.00 1 c R
H(18) H 0.1890 -0.1381 0.4053 0.099 Uiso 1.00 1 c R
H(19) H 0.2181 -0.1756 0.4604 0.099 Uiso 1.00 1 c R
H(20) H 0.1789 -0.1628 0.4771 0.099 Uiso 1.00 1 c R
H(21) H 0.1623 0.2204 0.6811 0.052 Uiso 1.00 1 c R
H(22) H 0.1924 0.4171 0.6465 0.073 Uiso 1.00 1 c R
H(23) H 0.1872 0.4373 0.7210 0.073 Uiso 1.00 1 c R
H(24) H 0.2241 0.3963 0.6988 0.073 Uiso 1.00 1 c R
H(25) H 0.2183 0.2127 0.7849 0.076 Uiso 1.00 1 c R
H(26) H 0.1781 0.2307 0.7926 0.076 Uiso 1.00 1 c R
H(27) H 0.1926 0.0892 0.7705 0.076 Uiso 1.00 1 c R
H(28) H 0.1843 -0.3408 0.7482 0.074 Uiso 1.00 1 c R
H(29) H 0.1622 -0.2771 0.8512 0.081 Uiso 1.00 1 c R
H(30) H 0.1217 -0.0828 0.8574 0.076 Uiso 1.00 1 c R
H(31) H 0.1860 -0.3081 0.6342 0.076 Uiso 1.00 1 c R
H(32) H 0.1532 -0.2423 0.5955 0.076 Uiso 1.00 1 c R
H(33) H 0.1870 -0.1540 0.6127 0.076 Uiso 1.00 1 c R
H(34) H 0.0797 0.0874 0.7239 0.092 Uiso 1.00 1 c R
H(35) H 0.0866 0.0889 0.8003 0.092 Uiso 1.00 1 c R
H(36) H 0.1107 0.1745 0.7568 0.093 Uiso 1.00 1 c R
H(37) H 0.0514 0.6222 0.5952 0.132 Uiso 1.00 1 c R
H(38) H 0.0619 0.5161 0.5427 0.132 Uiso 1.00 1 c R
H(39) H 0.0243 0.5111 0.5683 0.132 Uiso 1.00 1 c R
H(40) H 0.1128 0.4363 0.6072 0.099 Uiso 1.00 1 c R
H(41) H 0.1065 0.5426 0.6625 0.099 Uiso 1.00 1 c R
H(42) H 0.1110 0.3866 0.6796 0.099 Uiso 1.00 1 c R
H(43) H 0.0574 0.5485 0.7181 0.117 Uiso 1.00 1 c R
H(44) H 0.0215 0.4848 0.6913 0.117 Uiso 1.00 1 c R
H(45) H 0.0497 0.3932 0.7302 0.117 Uiso 1.00 1 c R
H(46) H -0.0327 0.2316 0.6301 0.245 Uiso 1.00 1 c R
H(47) H -0.0075 0.3442 0.6616 0.245 Uiso 1.00 1 c R
H(48) H -0.0223 0.3580 0.5885 0.245 Uiso 1.00 1 c R
H(49) H -0.0153 0.1998 0.5130 0.175 Uiso 1.00 1 c R
H(50) H 0.0186 0.2863 0.5041 0.175 Uiso 1.00 1 c R
H(51) H 0.0210 0.1262 0.5092 0.175 Uiso 1.00 1 c R
H(52) H 0.0366 0.0242 0.6086 0.170 Uiso 1.00 1 c R
H(53) H 0.0170 0.0663 0.6699 0.170 Uiso 1.00 1 c R
H(54) H -0.0045 0.0255 0.6045 0.170 Uiso 1.00 1 c R

loop_
_atom_site_aniso_label
_atom_site_aniso_U_11
_atom_site_aniso_U_22
_atom_site_aniso_U_33
_atom_site_aniso_U_12
_atom_site_aniso_U_13
_atom_site_aniso_U_23
V(1) 0.0314(3) 0.0366(3) 0.0370(3) 0.0003(2) 0.0027(2) 0.0031(2)
O(1) 0.0372(13) 0.0519(17) 0.0365(13) -0.0043(12) -0.0026(10) -0.0018(12)
N(1) 0.0321(14) 0.0319(17) 0.0279(14) 0.0011(12) 0.0000(11) -0.0003(12)
N(2) 0.0359(16) 0.0447(19) 0.0414(17) -0.0004(14) 0.0038(12) 0.0065(14)
N(3) 0.0390(17) 0.051(2) 0.0423(17) 0.0095(16) 0.0051(13) 0.0046(14)
C(1) 0.060(2) 0.055(2) 0.069(2) -0.006(2) -0.005(2) -0.003(2)
C(2) 0.041(2) 0.046(2) 0.0344(19) 0.0068(19) 0.0054(15) 0.0012(17)
C(3) 0.042(2) 0.037(2) 0.0321(17) 0.0056(17) 0.0038(15) 0.0050(15)
C(4) 0.055(2) 0.044(2) 0.055(2) 0.008(2) 0.0070(19) 0.0087(19)
C(5) 0.067(2) 0.051(2) 0.060(2) 0.014(2) 0.004(2) 0.020(2)
C(6) 0.068(3) 0.068(3) 0.049(2) 0.027(2) -0.000(2) 0.022(2)
C(7) 0.043(2) 0.070(3) 0.0335(19) 0.012(2) -0.0033(16) 0.0055(19)
C(8) 0.0342(18) 0.035(2) 0.0343(18) 0.0001(16) 0.0042(14) -0.0023(16)
C(9) 0.056(2) 0.106(4) 0.063(2) 0.017(2) -0.019(2) 0.010(2)
C(10) 0.0269(17) 0.029(2) 0.0364(18) 0.0016(14) 0.0001(13) 0.0026(14)
C(11) 0.0352(19) 0.0303(19) 0.044(2) -0.0017(16) 0.0026(15) -0.0008(15)
C(12) 0.039(2) 0.040(2) 0.061(2) 0.0055(18) 0.0058(17) 0.0033(18)
C(13) 0.043(2) 0.054(2) 0.064(2) 0.011(2) -0.0048(19) 0.016(2)
C(14) 0.043(2) 0.053(2) 0.042(2) 0.005(2) -0.0082(16) 0.0095(18)
C(15) 0.039(2) 0.034(2) 0.0343(18) -0.0045(16) -0.0020(15) 0.0043(15)
C(16) 0.041(2) 0.043(2) 0.0391(19) 0.0007(18) 0.0064(15) -0.0043(17)
C(17) 0.080(3) 0.084(3) 0.050(2) -0.024(2) 0.003(2) 0.008(2)
C(18) 0.129(4) 0.065(3) 0.053(2) -0.033(3) 0.014(2) -0.014(2)
C(19) 0.046(2) 0.051(2) 0.0319(19) -0.0026(19) 0.0019(15) -0.0050(17)
C(20) 0.079(3) 0.051(2) 0.053(2) -0.008(2) 0.008(2) -0.015(2)
C(21) 0.076(3) 0.077(3) 0.038(2) -0.009(2) -0.001(2) -0.000(2)
C(22) 0.039(2) 0.044(2) 0.042(2) -0.0074(17) 0.0041(16) 0.0082(17)
C(23) 0.053(2) 0.038(2) 0.053(2) -0.006(2) 0.0053(18) 0.0086(18)
C(24) 0.075(3) 0.043(2) 0.067(3) 0.004(2) -0.004(2) 0.016(2)
C(25) 0.082(3) 0.063(3) 0.058(2) -0.004(2) -0.002(2) 0.024(2)
C(26) 0.069(2) 0.074(3) 0.046(2) -0.013(2) 0.008(2) 0.017(2)
C(27) 0.050(2) 0.062(2) 0.048(2) -0.001(2) 0.0085(18) 0.009(2)
C(28) 0.073(3) 0.041(2) 0.074(3) 0.006(2) 0.008(2) 0.011(2)
C(29) 0.076(3) 0.097(4) 0.058(2) 0.022(3) 0.018(2) 0.006(2)
C(30) 0.047(2) 0.066(2) 0.035(2) 0.011(2) 0.0062(17) 0.0041(18)
C(31) 0.057(2) 0.056(2) 0.048(2) 0.014(2) 0.0131(19) -0.0010(19)
C(32) 0.168(6) 0.062(3) 0.100(4) 0.021(4) -0.014(4) 0.013(3)
C(33) 0.076(3) 0.064(3) 0.106(4) -0.005(2) 0.017(2) -0.018(3)
C(34) 0.090(4) 0.113(4) 0.089(3) -0.012(3) 0.035(3) -0.040(3)
C(35) 0.035(2) 0.081(3) 0.075(2) 0.008(2) 0.005(2) 0.006(2)
C(36) 0.058(3) 0.190(9) 0.365(13) -0.014(5) 0.040(5) -0.153(9)
C(37) 0.086(4) 0.224(9) 0.128(5) -0.029(5) -0.021(4) -0.034(6)
C(38) 0.067(4) 0.123(6) 0.235(9) -0.032(4) -0.000(4) 0.014(6)

loop_
_atom_type_symbol
_atom_type_description
_atom_type_scat_dispersion_real
_atom_type_scat_dispersion_imag
_atom_type_scat_source
C C 0.003 0.002
;
International Tables for Crystallography
(1992, Vol. C, Tables 4.2.6.8 and 6.1.1.4)
;
H H 0.000 0.000
;
International Tables for Crystallography
(1992, Vol. C, Table 6.1.1.4)
;
O O 0.011 0.006
;
International Tables for Crystallography
(1992, Vol. C, Tables 4.2.6.8 and 6.1.1.4)
;
N N 0.006 0.003
;
International Tables for Crystallography
(1992, Vol. C, Tables 4.2.6.8 and 6.1.1.4)
;
V V 0.300 0.529
;
International Tables for Crystallography
(1992, Vol. C, Tables 4.2.6.8 and 6.1.1.4)
;

loop_
_geom_angle_atom_site_label_1
_geom_angle_atom_site_label_2
_geom_angle_atom_site_label_3
_geom_angle
_geom_angle_publ_flag
O(1) V(1) N(1) 81.97(9) yes
O(1) V(1) N(2) 172.34(13) yes
O(1) V(1) N(3) 88.22(11) yes
O(1) V(1) C(1) 81.68(14) yes
N(1) V(1) N(2) 97.04(11) yes
N(1) V(1) N(3) 118.43(13) yes
N(1) V(1) C(1) 128.02(15) yes
N(2) V(1) N(3) 98.87(13) yes
N(2) V(1) C(1) 93.10(15) yes
N(3) V(1) C(1) 109.96(16) yes
V(1) O(1) C(2) 129.2(2) yes
V(1) N(1) C(8) 123.9(2) yes
V(1) N(1) C(10) 122.0(2) yes
C(8) N(1) C(10) 114.0(2) yes
V(1) N(2) C(22) 177.2(2) yes
V(1) N(3) C(30) 172.3(2) yes
O(1) C(2) C(3) 121.4(3) yes
O(1) C(2) C(7) 120.2(3) yes
C(3) C(2) C(7) 118.2(3) yes
C(2) C(3) C(4) 120.1(3) yes
C(2) C(3) C(8) 120.4(3) yes
C(4) C(3) C(8) 118.9(3) yes
C(3) C(4) C(5) 121.4(3) yes
C(4) C(5) C(6) 118.1(4) yes
C(5) C(6) C(7) 123.5(3) yes
C(2) C(7) C(6) 118.5(3) yes
C(2) C(7) C(9) 118.9(3) yes
C(6) C(7) C(9) 122.6(3) yes
N(1) C(8) C(3) 127.2(3) yes
N(1) C(10) C(11) 117.8(2) yes
N(1) C(10) C(15) 120.4(2) yes
C(11) C(10) C(15) 121.8(2) yes
C(10) C(11) C(12) 118.2(3) yes
C(10) C(11) C(16) 122.7(2) yes
C(12) C(11) C(16) 119.1(3) yes
C(11) C(12) C(13) 120.6(3) yes
C(12) C(13) C(14) 120.0(3) yes
C(13) C(14) C(15) 121.6(3) yes
C(10) C(15) C(14) 117.8(3) yes
C(10) C(15) C(19) 121.0(2) yes
C(14) C(15) C(19) 121.2(2) yes
C(11) C(16) C(17) 111.0(3) yes
C(11) C(16) C(18) 111.8(3) yes
C(17) C(16) C(18) 110.0(3) yes
C(15) C(19) C(20) 111.2(3) yes
C(15) C(19) C(21) 113.5(3) yes
C(20) C(19) C(21) 109.3(3) yes
N(2) C(22) C(23) 119.9(3) yes
N(2) C(22) C(27) 119.7(3) yes
C(23) C(22) C(27) 120.4(3) yes
C(22) C(23) C(24) 118.0(3) yes
C(22) C(23) C(28) 121.0(3) yes
C(24) C(23) C(28) 121.0(3) yes
C(23) C(24) C(25) 122.3(4) yes
C(24) C(25) C(26) 120.3(4) yes
C(25) C(26) C(27) 120.4(4) yes
C(22) C(27) C(26) 118.5(3) yes
C(22) C(27) C(29) 120.7(3) yes
C(26) C(27) C(29) 120.7(3) yes
N(3) C(30) C(31) 118.8(3) yes
N(3) C(30) C(35) 116.5(3) yes
C(31) C(30) C(35) 124.5(3) yes
C(30) C(31) C(32) 109.2(3) yes
C(30) C(31) C(33) 109.9(3) yes
C(30) C(31) C(34) 112.8(3) yes
C(32) C(31) C(33) 108.1(4) yes
C(32) C(31) C(34) 110.3(4) yes
C(33) C(31) C(34) 106.5(3) yes
C(30) C(35) C(36) 119.9(4) yes
C(30) C(35) C(37) 105.5(4) yes
C(30) C(35) C(38) 110.0(3) yes
C(36) C(35) C(37) 104.5(5) yes
C(36) C(35) C(38) 112.1(5) yes
C(37) C(35) C(38) 103.0(5) yes
V(1) C(1) H(1) 109.5 no
V(1) C(1) H(2) 109.5 no
V(1) C(1) H(3) 109.5 no
H(1) C(1) H(2) 109.5 no
H(1) C(1) H(3) 109.5 no
H(2) C(1) H(3) 109.5 no
C(3) C(4) H(4) 119.3 no
C(5) C(4) H(4) 119.3 no
C(4) C(5) H(5) 121.0 no
C(6) C(5) H(5) 120.9 no
C(5) C(6) H(6) 118.2 no
C(7) C(6) H(6) 118.2 no
N(1) C(8) H(7) 115.9 no
C(3) C(8) H(7) 116.6 no
C(7) C(9) H(8) 109.5 no
C(7) C(9) H(9) 109.5 no
C(7) C(9) H(10) 109.5 no
H(8) C(9) H(9) 109.5 no
H(8) C(9) H(10) 109.5 no
H(9) C(9) H(10) 109.5 no
C(11) C(12) H(11) 124.5 no
C(13) C(12) H(11) 114.9 no
C(12) C(13) H(12) 123.0 no
C(14) C(13) H(12) 116.9 no
C(13) C(14) H(13) 120.5 no
C(15) C(14) H(13) 117.9 no
C(11) C(16) H(14) 108.0 no
C(17) C(16) H(14) 108.0 no
C(18) C(16) H(14) 108.0 no
C(16) C(17) H(15) 109.5 no
C(16) C(17) H(16) 109.5 no
C(16) C(17) H(17) 109.5 no
H(15) C(17) H(16) 109.5 no
H(15) C(17) H(17) 109.5 no
H(16) C(17) H(17) 109.5 no
C(16) C(18) H(18) 109.5 no
C(16) C(18) H(19) 109.5 no
C(16) C(18) H(20) 109.5 no
H(18) C(18) H(19) 109.5 no
H(18) C(18) H(20) 109.5 no
H(19) C(18) H(20) 109.5 no
C(15) C(19) H(21) 107.0 no
C(20) C(19) H(21) 108.3 no
C(21) C(19) H(21) 107.3 no
C(19) C(20) H(22) 109.5 no
C(19) C(20) H(23) 109.5 no
C(19) C(20) H(24) 109.5 no
H(22) C(20) H(23) 109.5 no
H(22) C(20) H(24) 109.5 no
H(23) C(20) H(24) 109.5 no
C(19) C(21) H(25) 109.5 no
C(19) C(21) H(26) 109.5 no
C(19) C(21) H(27) 109.5 no
H(25) C(21) H(26) 109.5 no
H(25) C(21) H(27) 109.5 no
H(26) C(21) H(27) 109.5 no
C(23) C(24) H(28) 118.8 no
C(25) C(24) H(28) 118.8 no
C(24) C(25) H(29) 119.8 no
C(26) C(25) H(29) 119.8 no
C(25) C(26) H(30) 119.8 no
C(27) C(26) H(30) 119.8 no
C(23) C(28) H(31) 109.5 no
C(23) C(28) H(32) 109.5 no
C(23) C(28) H(33) 109.5 no
H(31) C(28) H(32) 109.5 no
H(31) C(28) H(33) 109.5 no
H(32) C(28) H(33) 109.5 no
C(27) C(29) H(34) 109.5 no
C(27) C(29) H(35) 109.5 no
C(27) C(29) H(36) 109.5 no
H(34) C(29) H(35) 109.5 no
H(34) C(29) H(36) 109.5 no
H(35) C(29) H(36) 109.5 no
C(31) C(32) H(37) 109.5 no
C(31) C(32) H(38) 109.5 no
C(31) C(32) H(39) 109.5 no
H(37) C(32) H(38) 109.5 no
H(37) C(32) H(39) 109.5 no
H(38) C(32) H(39) 109.5 no
C(31) C(33) H(40) 109.5 no
C(31) C(33) H(41) 109.5 no
C(31) C(33) H(42) 109.5 no
H(40) C(33) H(41) 109.5 no
H(40) C(33) H(42) 109.5 no
H(41) C(33) H(42) 109.5 no
C(31) C(34) H(43) 109.5 no
C(31) C(34) H(44) 109.5 no
C(31) C(34) H(45) 109.5 no
H(43) C(34) H(44) 109.5 no
H(43) C(34) H(45) 109.5 no
H(44) C(34) H(45) 109.5 no
C(35) C(36) H(46) 109.5 no
C(35) C(36) H(47) 109.5 no
C(35) C(36) H(48) 109.5 no
H(46) C(36) H(47) 109.5 no
H(46) C(36) H(48) 109.5 no
H(47) C(36) H(48) 109.5 no
C(35) C(37) H(49) 109.5 no
C(35) C(37) H(50) 109.5 no
C(35) C(37) H(51) 109.5 no
H(49) C(37) H(50) 109.5 no
H(49) C(37) H(51) 109.5 no
H(50) C(37) H(51) 109.5 no
C(35) C(38) H(52) 109.5 no
C(35) C(38) H(53) 109.5 no
C(35) C(38) H(54) 109.5 no
H(52) C(38) H(53) 109.5 no
H(52) C(38) H(54) 109.5 no
H(53) C(38) H(54) 109.5 no

loop_
_geom_bond_atom_site_label_1
_geom_bond_atom_site_label_2
_geom_bond_distance
_geom_bond_publ_flag
V(1) O(1) 2.012(2) yes
V(1) N(1) 2.113(2) yes
V(1) N(2) 1.685(2) yes
V(1) N(3) 1.803(3) yes
V(1) C(1) 2.100(4) yes
O(1) C(2) 1.307(4) yes
N(1) C(8) 1.314(4) yes
N(1) C(10) 1.454(3) yes
N(2) C(22) 1.389(4) yes
N(3) C(30) 1.263(5) yes
C(2) C(3) 1.421(4) yes
C(2) C(7) 1.423(5) yes
C(3) C(4) 1.411(5) yes
C(3) C(8) 1.417(4) yes
C(4) C(5) 1.360(5) yes
C(5) C(6) 1.401(6) yes
C(6) C(7) 1.380(6) yes
C(7) C(9) 1.505(6) yes
C(10) C(11) 1.405(4) yes
C(10) C(15) 1.405(4) yes
C(11) C(12) 1.383(5) yes
C(11) C(16) 1.528(4) yes
C(12) C(13) 1.399(5) yes
C(13) C(14) 1.375(5) yes
C(14) C(15) 1.383(5) yes
C(15) C(19) 1.519(5) yes
C(16) C(17) 1.520(6) yes
C(16) C(18) 1.520(6) yes
C(19) C(20) 1.531(5) yes
C(19) C(21) 1.526(4) yes
C(22) C(23) 1.407(5) yes
C(22) C(27) 1.424(5) yes
C(23) C(24) 1.387(5) yes
C(23) C(28) 1.502(5) yes
C(24) C(25) 1.360(6) yes
C(25) C(26) 1.385(7) yes
C(26) C(27) 1.394(6) yes
C(27) C(29) 1.496(6) yes
C(30) C(31) 1.545(6) yes
C(30) C(35) 1.550(5) yes
C(31) C(32) 1.527(7) yes
C(31) C(33) 1.511(6) yes
C(31) C(34) 1.529(6) yes
C(35) C(36) 1.466(9) yes
C(35) C(37) 1.563(7) yes
C(35) C(38) 1.497(9) yes
C(1) H(1) 0.950 no
C(1) H(2) 0.950 no
C(1) H(3) 0.950 no
C(4) H(4) 1.050 no
C(5) H(5) 1.050 no
C(6) H(6) 1.050 no
C(8) H(7) 1.032 no
C(9) H(8) 0.950 no
C(9) H(9) 0.950 no
C(9) H(10) 0.950 no
C(12) H(11) 1.090 no
C(13) H(12) 1.110 no
C(14) H(13) 1.063 no
C(16) H(14) 1.050 no
C(17) H(15) 0.950 no
C(17) H(16) 0.950 no
C(17) H(17) 0.950 no
C(18) H(18) 0.950 no
C(18) H(19) 0.950 no
C(18) H(20) 0.950 no
C(19) H(21) 1.056 no
C(20) H(22) 0.950 no
C(20) H(23) 0.950 no
C(20) H(24) 0.950 no
C(21) H(25) 0.950 no
C(21) H(26) 0.950 no
C(21) H(27) 0.950 no
C(24) H(28) 1.050 no
C(25) H(29) 1.050 no
C(26) H(30) 1.050 no
C(28) H(31) 0.950 no
C(28) H(32) 0.950 no
C(28) H(33) 0.950 no
C(29) H(34) 0.950 no
C(29) H(35) 0.950 no
C(29) H(36) 0.950 no
C(32) H(37) 0.950 no
C(32) H(38) 0.950 no
C(32) H(39) 0.950 no
C(33) H(40) 0.950 no
C(33) H(41) 0.950 no
C(33) H(42) 0.950 no
C(34) H(43) 0.950 no
C(34) H(44) 0.950 no
C(34) H(45) 0.950 no
C(36) H(46) 0.950 no
C(36) H(47) 0.950 no
C(36) H(48) 0.950 no
C(37) H(49) 0.950 no
C(37) H(50) 0.950 no
C(37) H(51) 0.950 no
C(38) H(52) 0.950 no
C(38) H(53) 0.950 no
C(38) H(54) 0.950 no

loop_
_geom_contact_atom_site_label_1
_geom_contact_atom_site_label_2
_geom_contact_distance
_geom_contact_site_symmetry_2
O(1) H(30) 2.801 4_554
C(1) H(49) 3.165 3_556
C(2) H(29) 3.033 4_554
C(2) H(30) 3.015 4_554
C(3) H(29) 2.973 4_554
C(4) H(11) 3.289 7_556
C(4) H(12) 3.404 7_556
C(4) H(20) 3.367 1_565
C(4) H(29) 3.179 4_554
C(5) H(3) 3.506 1_565
C(5) H(20) 3.405 1_565
C(5) H(29) 3.413 4_554
C(6) H(29) 3.391 4_554
C(6) H(46) 3.548 3_566
C(6) H(48) 3.218 3_566
C(7) H(29) 3.214 4_554
C(7) H(30) 3.240 4_554
C(8) H(16) 3.568 7_556
C(8) H(29) 3.501 4_554
C(9) H(30) 3.239 4_554
C(9) H(43) 3.561 4_564
C(10) H(17) 3.292 7_556
C(11) H(17) 3.298 7_556
C(12) H(4) 3.188 7_556
C(12) H(7) 3.339 7_556
C(12) H(17) 3.263 7_556
C(12) H(19) 3.338 7_546
C(13) H(4) 3.451 7_556
C(13) H(17) 3.225 7_556
C(13) H(23) 3.594 6_546
C(13) H(25) 3.420 6_546
C(13) H(28) 3.474 6_556
C(13) H(29) 3.581 6_556
C(14) H(17) 3.246 7_556
C(14) H(24) 3.393 6_546
C(14) H(28) 3.232 6_556
C(15) H(17) 3.298 7_556
C(17) H(7) 3.193 7_556
C(17) H(22) 3.412 7_556
C(17) H(24) 3.128 7_556
C(17) H(29) 3.271 4_554
C(18) H(4) 3.211 1_545
C(18) H(5) 3.206 1_545
C(18) H(11) 3.271 7_546
C(18) H(26) 3.381 4_554
C(20) H(12) 3.361 6_556
C(20) H(13) 3.247 6_556
C(20) H(15) 3.544 7_556
C(20) H(16) 3.200 7_556
C(20) H(28) 2.969 1_565
C(20) H(31) 3.194 1_565
C(21) H(12) 3.171 6_556
C(21) H(15) 3.439 4_555
C(21) H(18) 2.858 4_555
C(23) H(41) 3.311 1_545
C(24) H(13) 3.391 6_546
C(24) H(15) 3.470 4_555
C(24) H(23) 3.125 1_545
C(24) H(41) 3.398 1_545
C(25) H(14) 3.391 4_555
C(25) H(15) 2.938 4_555
C(26) H(8) 3.495 4_555
C(26) H(10) 3.364 4_555
C(26) H(14) 3.331 4_555
C(26) H(15) 3.376 4_555
C(28) H(22) 3.543 1_545
C(28) H(41) 3.459 1_545
C(32) H(1) 3.524 1_565
C(32) H(9) 3.538 3_566
C(32) H(49) 3.410 3_566
C(32) H(50) 3.448 3_566
C(34) H(6) 3.225 4_565
C(34) H(10) 3.518 4_565
C(34) H(44) 3.511 2_556
C(34) H(47) 3.478 2_556
C(36) H(6) 3.007 3_566
C(36) H(45) 3.505 2_556
C(37) H(2) 3.431 3_556
C(37) H(39) 3.497 3_566
C(37) H(51) 3.461 3_556
C(37) H(54) 3.435 3_556
C(38) H(51) 3.492 3_556
H(1) C(32) 3.524 1_545
H(1) H(37) 2.783 1_545
H(1) H(38) 3.418 1_545
H(1) H(49) 2.912 3_556
H(2) C(37) 3.431 3_556
H(2) H(46) 3.293 3_556
H(2) H(49) 2.586 3_556
H(2) H(51) 3.599 3_556
H(2) H(54) 3.112 3_556
H(3) C(5) 3.506 1_545
H(3) H(5) 3.022 1_545
H(3) H(30) 3.467 4_554
H(4) C(12) 3.188 7_556
H(4) C(13) 3.451 7_556
H(4) C(18) 3.211 1_565
H(4) H(11) 2.382 7_556
H(4) H(12) 3.087 7_556
H(4) H(16) 3.586 7_556
H(4) H(18) 3.337 1_565
H(4) H(19) 3.106 1_565
H(4) H(20) 2.692 1_565
H(4) H(31) 3.441 1_565
H(4) H(32) 3.210 1_565
H(5) C(18) 3.206 1_565
H(5) H(3) 3.022 1_565
H(5) H(12) 3.504 7_556
H(5) H(18) 2.780 1_565
H(5) H(20) 2.788 1_565
H(5) H(26) 2.939 4_564
H(5) H(35) 3.400 4_564
H(5) H(36) 3.228 4_564
H(6) C(34) 3.225 4_564
H(6) C(36) 3.007 3_566
H(6) H(36) 3.499 4_564
H(6) H(43) 2.913 4_564
H(6) H(45) 2.671 4_564
H(6) H(46) 2.820 3_566
H(6) H(47) 2.934 3_566
H(6) H(48) 2.754 3_566
H(7) C(12) 3.339 7_556
H(7) C(17) 3.193 7_556
H(7) H(11) 2.981 7_556
H(7) H(16) 2.600 7_556
H(7) H(17) 2.933 7_556
H(8) C(26) 3.495 4_554
H(8) H(30) 2.848 4_554
H(8) H(54) 2.958 3_556
H(9) C(32) 3.538 3_566
H(9) H(37) 3.354 3_566
H(9) H(39) 2.887 3_566
H(9) H(44) 3.100 3_566
H(9) H(47) 3.367 3_566
H(9) H(48) 3.014 3_566
H(10) C(26) 3.364 4_554
H(10) C(34) 3.518 4_564
H(10) H(30) 3.177 4_554
H(10) H(43) 2.744 4_564
H(11) C(4) 3.289 7_556
H(11) C(18) 3.271 7_546
H(11) H(4) 2.382 7_556
H(11) H(7) 2.981 7_556
H(11) H(18) 3.503 7_546
H(11) H(19) 2.530 7_546
H(11) H(20) 3.353 7_546
H(12) C(4) 3.404 7_556
H(12) C(20) 3.361 6_546
H(12) C(21) 3.171 6_546
H(12) H(4) 3.087 7_556
H(12) H(5) 3.504 7_556
H(12) H(18) 3.430 7_546
H(12) H(19) 3.496 7_546
H(12) H(23) 2.778 6_546
H(12) H(24) 3.205 6_546
H(12) H(25) 2.731 6_546
H(12) H(26) 2.804 6_546
H(12) H(28) 3.025 6_556
H(12) H(29) 3.241 6_556
H(13) C(20) 3.247 6_546
H(13) C(24) 3.391 6_556
H(13) H(23) 2.966 6_546
H(13) H(24) 2.678 6_546
H(13) H(28) 2.526 6_556
H(14) C(25) 3.391 4_554
H(14) C(26) 3.331 4_554
H(14) H(29) 2.935 4_554
H(14) H(30) 2.823 4_554
H(15) C(20) 3.544 7_556
H(15) C(21) 3.439 4_554
H(15) C(24) 3.470 4_554
H(15) C(25) 2.938 4_554
H(15) C(26) 3.376 4_554
H(15) H(22) 3.496 7_556
H(15) H(24) 2.790 7_556
H(15) H(25) 3.379 4_554
H(15) H(27) 2.779 4_554
H(15) H(29) 2.808 4_554
H(15) H(30) 3.582 4_554
H(16) C(8) 3.568 7_556
H(16) C(20) 3.200 7_556
H(16) H(4) 3.586 7_556
H(16) H(7) 2.600 7_556
H(16) H(22) 2.742 7_556
H(16) H(24) 2.801 7_556
H(16) H(31) 3.576 7_546
H(17) C(10) 3.292 7_556
H(17) C(11) 3.298 7_556
H(17) C(12) 3.263 7_556
H(17) C(13) 3.225 7_556
H(17) C(14) 3.246 7_556
H(17) C(15) 3.298 7_556
H(17) H(7) 2.933 7_556
H(17) H(17) 3.347 7_556
H(17) H(22) 3.514 7_556
H(17) H(24) 3.302 7_556
H(17) H(29) 3.088 4_554
H(18) C(21) 2.858 4_554
H(18) H(4) 3.337 1_545
H(18) H(5) 2.780 1_545
H(18) H(11) 3.503 7_546
H(18) H(12) 3.430 7_546
H(18) H(25) 2.852 4_554
H(18) H(26) 2.459 4_554
H(18) H(27) 2.788 4_554
H(18) H(30) 3.403 4_554
H(19) C(12) 3.338 7_546
H(19) H(4) 3.106 1_545
H(19) H(11) 2.530 7_546
H(19) H(12) 3.496 7_546
H(19) H(19) 3.141 7_546
H(19) H(25) 3.580 4_554
H(20) C(4) 3.367 1_545
H(20) C(5) 3.405 1_545
H(20) H(4) 2.692 1_545
H(20) H(5) 2.788 1_545
H(20) H(11) 3.353 7_546
H(22) C(17) 3.412 7_556
H(22) C(28) 3.543 1_565
H(22) H(15) 3.496 7_556
H(22) H(16) 2.742 7_556
H(22) H(17) 3.514 7_556
H(22) H(28) 3.148 1_565
H(22) H(31) 2.674 1_565
H(23) C(13) 3.594 6_556
H(23) C(24) 3.125 1_565
H(23) H(12) 2.778 6_556
H(23) H(13) 2.966 6_556
H(23) H(28) 2.217 1_565
H(23) H(31) 3.021 1_565
H(24) C(14) 3.393 6_556
H(24) C(17) 3.128 7_556
H(24) H(12) 3.205 6_556
H(24) H(13) 2.678 6_556
H(24) H(15) 2.790 7_556
H(24) H(16) 2.801 7_556
H(24) H(17) 3.302 7_556
H(24) H(28) 3.153 1_565
H(24) H(31) 3.412 1_565
H(25) C(13) 3.420 6_556
H(25) H(12) 2.731 6_556
H(25) H(15) 3.379 4_555
H(25) H(18) 2.852 4_555
H(25) H(19) 3.580 4_555
H(26) C(18) 3.381 4_555
H(26) H(5) 2.939 4_565
H(26) H(12) 2.804 6_556
H(26) H(18) 2.459 4_555
H(27) H(15) 2.779 4_555
H(27) H(18) 2.788 4_555
H(28) C(13) 3.474 6_546
H(28) C(14) 3.232 6_546
H(28) C(20) 2.969 1_545
H(28) H(12) 3.025 6_546
H(28) H(13) 2.526 6_546
H(28) H(22) 3.148 1_545
H(28) H(23) 2.217 1_545
H(28) H(24) 3.153 1_545
H(28) H(41) 3.486 1_545
H(29) C(2) 3.033 4_555
H(29) C(3) 2.973 4_555
H(29) C(4) 3.179 4_555
H(29) C(5) 3.413 4_555
H(29) C(6) 3.391 4_555
H(29) C(7) 3.214 4_555
H(29) C(8) 3.501 4_555
H(29) C(13) 3.581 6_546
H(29) C(17) 3.271 4_555
H(29) H(12) 3.241 6_546
H(29) H(14) 2.935 4_555
H(29) H(15) 2.808 4_555
H(29) H(17) 3.088 4_555
H(30) O(1) 2.801 4_555
H(30) C(2) 3.015 4_555
H(30) C(7) 3.240 4_555
H(30) C(9) 3.239 4_555
H(30) H(3) 3.467 4_555
H(30) H(8) 2.848 4_555
H(30) H(10) 3.177 4_555
H(30) H(14) 2.823 4_555
H(30) H(15) 3.582 4_555
H(30) H(18) 3.403 4_555
H(31) C(20) 3.194 1_545
H(31) H(4) 3.441 1_545
H(31) H(16) 3.576 7_546
H(31) H(22) 2.674 1_545
H(31) H(23) 3.021 1_545
H(31) H(24) 3.412 1_545
H(31) H(41) 3.420 1_545
H(32) H(4) 3.210 1_545
H(32) H(40) 3.476 1_545
H(32) H(41) 3.106 1_545
H(35) H(5) 3.400 4_565
H(35) H(46) 2.914 2_556
H(36) H(5) 3.228 4_565
H(36) H(6) 3.499 4_565
H(37) H(1) 2.783 1_565
H(37) H(9) 3.354 3_566
H(37) H(49) 3.027 3_566
H(37) H(50) 3.318 3_566
H(38) H(1) 3.418 1_565
H(38) H(48) 3.191 3_566
H(38) H(49) 3.405 3_566
H(39) C(37) 3.497 3_566
H(39) H(9) 2.887 3_566
H(39) H(39) 3.214 3_566
H(39) H(48) 3.418 3_566
H(39) H(49) 3.246 3_566
H(39) H(50) 2.872 3_566
H(40) H(32) 3.476 1_565
H(41) C(23) 3.311 1_565
H(41) C(24) 3.398 1_565
H(41) C(28) 3.459 1_565
H(41) H(28) 3.486 1_565
H(41) H(31) 3.420 1_565
H(41) H(32) 3.106 1_565
H(43) C(9) 3.561 4_565
H(43) H(6) 2.913 4_565
H(43) H(10) 2.744 4_565
H(44) C(34) 3.511 2_556
H(44) H(9) 3.100 3_566
H(44) H(44) 2.985 2_556
H(44) H(45) 3.349 2_556
H(44) H(47) 3.356 2_556
H(45) C(36) 3.505 2_556
H(45) H(6) 2.671 4_565
H(45) H(44) 3.349 2_556
H(45) H(46) 3.340 2_556
H(45) H(47) 2.849 2_556
H(46) C(6) 3.548 3_566
H(46) H(2) 3.293 3_556
H(46) H(6) 2.820 3_566
H(46) H(35) 2.914 2_556
H(46) H(45) 3.340 2_556
H(47) C(34) 3.478 2_556
H(47) H(6) 2.934 3_566
H(47) H(9) 3.367 3_566
H(47) H(44) 3.356 2_556
H(47) H(45) 2.849 2_556
H(47) H(47) 3.586 2_556
H(48) C(6) 3.218 3_566
H(48) H(6) 2.754 3_566
H(48) H(9) 3.014 3_566
H(48) H(38) 3.191 3_566
H(48) H(39) 3.418 3_566
H(49) C(1) 3.165 3_556
H(49) C(32) 3.410 3_566
H(49) H(1) 2.912 3_556
H(49) H(2) 2.586 3_556
H(49) H(37) 3.027 3_566
H(49) H(38) 3.405 3_566
H(49) H(39) 3.246 3_566
H(49) H(51) 3.184 3_556
H(49) H(52) 3.332 3_556
H(49) H(54) 3.353 3_556
H(50) C(32) 3.448 3_566
H(50) H(37) 3.318 3_566
H(50) H(39) 2.872 3_566
H(51) C(37) 3.461 3_556
H(51) C(38) 3.492 3_556
H(51) H(2) 3.599 3_556
H(51) H(49) 3.184 3_556
H(51) H(51) 2.915 3_556
H(51) H(52) 3.430 3_556
H(51) H(54) 2.763 3_556
H(52) H(49) 3.332 3_556
H(52) H(51) 3.430 3_556
H(53) H(53) 3.584 2_556
H(54) C(37) 3.435 3_556
H(54) H(2) 3.112 3_556
H(54) H(8) 2.958 3_556
H(54) H(49) 3.353 3_556
H(54) H(51) 2.763 3_556

loop_
_geom_torsion_atom_site_label_1
_geom_torsion_atom_site_label_2
_geom_torsion_atom_site_label_3
_geom_torsion_atom_site_label_4
_geom_torsion
O(1) V(1) N(1) C(8) 30.7(2)
O(1) V(1) N(1) C(10) -144.9(2)
N(1) V(1) O(1) C(2) -42.5(2)
O(1) V(1) N(2) C(22) -68(5)
N(2) V(1) O(1) C(2) -125.6(9)
O(1) V(1) N(3) C(30) 10(2)
N(3) V(1) O(1) C(2) 76.6(2)
C(1) V(1) O(1) C(2) -173.0(3)
N(1) V(1) N(2) C(22) -150(5)
N(2) V(1) N(1) C(8) -156.9(2)
N(2) V(1) N(1) C(10) 27.4(2)
N(1) V(1) N(3) C(30) 90(2)
N(3) V(1) N(1) C(8) -52.9(2)
N(3) V(1) N(1) C(10) 131.5(2)
C(1) V(1) N(1) C(8) 103.5(2)
C(1) V(1) N(1) C(10) -72.1(2)
N(2) V(1) N(3) C(30) -167(2)
N(3) V(1) N(2) C(22) 89(5)
C(1) V(1) N(2) C(22) -21(5)
C(1) V(1) N(3) C(30) -71(2)
V(1) O(1) C(2) C(3) 30.4(4)
V(1) O(1) C(2) C(7) -152.4(2)
V(1) N(1) C(8) C(3) -10.2(4)
V(1) N(1) C(10) C(11) 97.2(3)
V(1) N(1) C(10) C(15) -82.8(3)
C(8) N(1) C(10) C(11) -78.8(3)
C(8) N(1) C(10) C(15) 101.2(3)
C(10) N(1) C(8) C(3) 165.7(3)
V(1) N(2) C(22) C(23) 81(5)
V(1) N(2) C(22) C(27) -101(5)
V(1) N(3) C(30) C(31) -99(2)
V(1) N(3) C(30) C(35) 77(2)
O(1) C(2) C(3) C(4) -179.4(3)
O(1) C(2) C(3) C(8) 8.7(5)
O(1) C(2) C(7) C(6) 178.4(3)
O(1) C(2) C(7) C(9) -2.1(5)
C(3) C(2) C(7) C(6) -4.3(5)
C(3) C(2) C(7) C(9) 175.2(3)
C(7) C(2) C(3) C(4) 3.4(5)
C(7) C(2) C(3) C(8) -168.5(3)
C(2) C(3) C(4) C(5) -0.2(5)
C(2) C(3) C(8) N(1) -17.8(5)
C(4) C(3) C(8) N(1) 170.2(3)
C(8) C(3) C(4) C(5) 171.9(3)
C(3) C(4) C(5) C(6) -2.0(6)
C(4) C(5) C(6) C(7) 1.0(6)
C(5) C(6) C(7) C(2) 2.2(6)
C(5) C(6) C(7) C(9) -177.3(4)
N(1) C(10) C(11) C(12) 179.5(3)
N(1) C(10) C(11) C(16) -2.4(4)
N(1) C(10) C(15) C(14) -178.9(3)
N(1) C(10) C(15) C(19) -1.9(4)
C(11) C(10) C(15) C(14) 1.1(5)
C(11) C(10) C(15) C(19) 178.1(3)
C(15) C(10) C(11) C(12) -0.5(5)
C(15) C(10) C(11) C(16) 177.6(3)
C(10) C(11) C(12) C(13) -0.9(5)
C(10) C(11) C(16) C(17) 117.8(3)
C(10) C(11) C(16) C(18) -118.9(4)
C(12) C(11) C(16) C(17) -64.1(4)
C(12) C(11) C(16) C(18) 59.1(4)
C(16) C(11) C(12) C(13) -179.0(3)
C(11) C(12) C(13) C(14) 1.6(6)
C(12) C(13) C(14) C(15) -1.0(6)
C(13) C(14) C(15) C(10) -0.3(5)
C(13) C(14) C(15) C(19) -177.3(3)
C(10) C(15) C(19) C(20) -83.9(4)
C(10) C(15) C(19) C(21) 152.4(3)
C(14) C(15) C(19) C(20) 92.9(4)
C(14) C(15) C(19) C(21) -30.8(5)
N(2) C(22) C(23) C(24) 177.8(3)
N(2) C(22) C(23) C(28) -1.8(5)
N(2) C(22) C(27) C(26) -178.5(3)
N(2) C(22) C(27) C(29) 1.7(5)
C(23) C(22) C(27) C(26) -0.1(4)
C(23) C(22) C(27) C(29) -179.9(2)
C(27) C(22) C(23) C(24) -0.7(5)
C(27) C(22) C(23) C(28) 179.8(3)
C(22) C(23) C(24) C(25) 0.6(6)
C(28) C(23) C(24) C(25) -179.9(3)
C(23) C(24) C(25) C(26) 0.3(7)
C(24) C(25) C(26) C(27) -1.1(7)
C(25) C(26) C(27) C(22) 1.0(6)
C(25) C(26) C(27) C(29) -179.2(4)
N(3) C(30) C(31) C(32) 109.0(4)
N(3) C(30) C(31) C(33) -9.4(4)
N(3) C(30) C(31) C(34) -128.0(3)
N(3) C(30) C(35) C(36) 173.4(5)
N(3) C(30) C(35) C(37) -69.2(5)
N(3) C(30) C(35) C(38) 41.2(5)
C(31) C(30) C(35) C(36) -11.4(7)
C(31) C(30) C(35) C(37) 106.0(5)
C(31) C(30) C(35) C(38) -143.6(4)
C(35) C(30) C(31) C(32) -66.1(5)
C(35) C(30) C(31) C(33) 175.5(3)
C(35) C(30) C(31) C(34) 56.9(5)
